data_2212814
loop_
_publ_author_name
'Liu, Sheng-Gui'
'Ni, Chun-Lin'
'Li, Yi-Zhi'

_publ_section_title
;
 <i>N</i>,<i>N</i>'-Bis(4-methyl-2-benzothiazolyl)pyridine-2,6-dicarboxamide
 <i>N</i>,<i>N</i>-dimethylformamide solvate
;
_journal_coeditor_code CI2296
_journal_issue 4
_journal_name_full 'Acta Crystallographica Section E'
_journal_page_first o1704
_journal_page_last o1705
_journal_paper_doi 10.1107/S1600536807010355
_journal_volume 63
_journal_year 2007
_chemical_formula_iupac 'C23 H17 N5 O2 S2, C3 H7 N O'
_chemical_formula_moiety 'C23 H17 N5 O2 S2, C3 H7 N O'
_chemical_formula_sum 'C26 H24 N6 O3 S2'
_chemical_formula_weight 532.65
_chemical_name_systematic
;
N,N'-Bis(4-methyl-2-benzothiazolyl)pyridine-2,6-dicarboxamide
N,N-dimethylformamide solvate
;
_space_group_IT_number 14
_symmetry_cell_setting monoclinic
_symmetry_space_group_name_Hall '-P 2yn'
_symmetry_space_group_name_H-M 'P 1 21/n 1'
_atom_sites_solution_hydrogens geom
_atom_sites_solution_primary direct
_atom_sites_solution_secondary difmap
_cell_angle_alpha 90.00
_cell_angle_beta 98.22(3)
_cell_angle_gamma 90.00
_cell_formula_units_Z 4
_cell_length_a 17.346(4)
_cell_length_b 7.6140(15)
_cell_length_c 19.734(4)
_cell_measurement_reflns_used 224
_cell_measurement_temperature 293(2)
_cell_measurement_theta_max 25.0
_cell_measurement_theta_min 2.1
_cell_volume 2579.5(10)
_computing_cell_refinement XSCANS
_computing_data_collection 'XSCANS (Bruker, 2000)'
_computing_data_reduction 'XPREP (Bruker, 2000)'
_computing_molecular_graphics 'SHELXTL (Bruker, 2000)'
_computing_publication_material SHELXL97
_computing_structure_refinement 'SHELXL97 (Sheldrick, 1997)'
_computing_structure_solution 'SHELXS97 (Sheldrick, 1997)'
_diffrn_ambient_temperature 293(2)
_diffrn_measured_fraction_theta_full 0.998
_diffrn_measured_fraction_theta_max 0.866
_diffrn_measurement_device 'Siemens P4'
_diffrn_measurement_method 2\q/\w
_diffrn_radiation_monochromator graphite
_diffrn_radiation_source 'fine-focus sealed tube'
_diffrn_radiation_type MoK\a
_diffrn_radiation_wavelength 0.71073
_diffrn_reflns_av_R_equivalents 0.0655
_diffrn_reflns_av_sigmaI/netI 0.0719
_diffrn_reflns_limit_h_max 20
_diffrn_reflns_limit_h_min -19
_diffrn_reflns_limit_k_max 9
_diffrn_reflns_limit_k_min 0
_diffrn_reflns_limit_l_max 25
_diffrn_reflns_limit_l_min -23
_diffrn_reflns_number 6231
_diffrn_reflns_theta_full 25.00
_diffrn_reflns_theta_max 27.45
_diffrn_reflns_theta_min 1.46
_diffrn_standards_decay_% 0.1
_diffrn_standards_interval_count 97
_diffrn_standards_number 3
_exptl_absorpt_coefficient_mu 0.247
_exptl_absorpt_correction_T_max 0.942
_exptl_absorpt_correction_T_min 0.929
_exptl_absorpt_correction_type psi-scan
_exptl_absorpt_process_details '(North <i>et al.</i>,  1968)'
_exptl_crystal_colour 'light yellow'
_exptl_crystal_density_diffrn 1.372
_exptl_crystal_density_method 'not measured'
_exptl_crystal_description Block
_exptl_crystal_F_000 1112
_exptl_crystal_size_max 0.35
_exptl_crystal_size_mid 0.25
_exptl_crystal_size_min 0.24
_refine_diff_density_max 0.329
_refine_diff_density_min -0.198
_refine_ls_extinction_method none
_refine_ls_goodness_of_fit_ref 0.932
_refine_ls_hydrogen_treatment constr
_refine_ls_matrix_type full
_refine_ls_number_parameters 338
_refine_ls_number_reflns 5107
_refine_ls_number_restraints 0
_refine_ls_restrained_S_all 0.932
_refine_ls_R_factor_all 0.0837
_refine_ls_R_factor_gt 0.0527
_refine_ls_shift/su_max 0.001
_refine_ls_shift/su_mean 0.000
_refine_ls_structure_factor_coef Fsqd
_refine_ls_weighting_details 'calc w=1/[\s^2^(Fo^2^)+(0.0511P)^2^] where P=(Fo^2^+2Fc^2^)/3'
_refine_ls_weighting_scheme calc
_refine_ls_wR_factor_gt 0.1010
_refine_ls_wR_factor_ref 0.1060
_reflns_number_gt 3082
_reflns_number_total 5107
_reflns_threshold_expression I>2\s(I)
_cod_data_source_file ci2296.cif
_cod_data_source_block I
_cod_original_sg_symbol_H-M 'P 21/n'
_cod_database_code 2212814
_cod_database_fobs_code 2212814

loop_
_symmetry_equiv_pos_as_xyz
'x, y, z'
'-x+1/2, y+1/2, -z+1/2'
'-x, -y, -z'
'x-1/2, -y-1/2, z-1/2'

loop_
_atom_site_type_symbol
_atom_site_label
_atom_site_fract_x
_atom_site_fract_y
_atom_site_fract_z
_atom_site_U_iso_or_equiv
_atom_site_adp_type
_atom_site_calc_flag
_atom_site_refinement_flags
_atom_site_occupancy
S S1 0.51044(5) 0.29013(10) 0.77438(4) 0.0582(2) Uani d . 1
S S2 0.75724(4) 1.03409(8) 1.17014(3) 0.04509(16) Uani d . 1
C C1 0.57867(15) 0.3510(3) 1.00586(13) 0.0481(6) Uani d . 1
C C2 0.56012(16) 0.2204(3) 1.05046(15) 0.0516(6) Uani d . 1
H H2 0.5357 0.1174 1.0336 0.062 Uiso calc R 1
C C3 0.57846(17) 0.2467(3) 1.11877(15) 0.0561(7) Uani d . 1
H H3 0.5664 0.1620 1.1496 0.067 Uiso calc R 1
C C4 0.61538(15) 0.4012(4) 1.14227(13) 0.0505(6) Uani d . 1
H H4 0.6287 0.4220 1.1889 0.061 Uiso calc R 1
C C5 0.63205(14) 0.5251(3) 1.09409(12) 0.0431(5) Uani d . 1
C C6 0.55910(15) 0.3262(3) 0.93117(14) 0.0498(6) Uani d . 1
C C7 0.55480(15) 0.4678(4) 0.82019(13) 0.0485(6) Uani d . 1
C C8 0.53613(16) 0.5838(4) 0.71730(13) 0.0513(6) Uani d . 1
C C9 0.53435(16) 0.7143(4) 0.66618(15) 0.0570(7) Uani d . 1
C C10 0.50249(18) 0.6677(4) 0.60171(14) 0.0612(7) Uani d . 1
H H10 0.5002 0.7514 0.5672 0.073 Uiso calc R 1
C C11 0.47312(17) 0.5008(4) 0.58491(16) 0.0610(8) Uani d . 1
H H11 0.4527 0.4753 0.5398 0.073 Uiso calc R 1
C C12 0.47402(16) 0.3714(4) 0.63496(15) 0.0580(7) Uani d . 1
H H12 0.4545 0.2595 0.6243 0.070 Uiso calc R 1
C C13 0.50513(15) 0.4163(4) 0.70135(13) 0.0538(7) Uani d . 1
C C14 0.67207(14) 0.6889(3) 1.12021(12) 0.0440(6) Uani d . 1
C C15 0.72945(14) 0.9619(3) 1.08653(11) 0.0406(5) Uani d . 1
C C16 0.78007(14) 1.2191(3) 1.06515(12) 0.0415(5) Uani d . 1
C C17 0.80227(15) 1.3575(3) 1.02597(13) 0.0475(6) Uani d . 1
C C18 0.83533(17) 1.5008(3) 1.06162(15) 0.0567(7) Uani d . 1
H H18 0.8522 1.5945 1.0373 0.068 Uiso calc R 1
C C19 0.84432(16) 1.5103(3) 1.13212(15) 0.0541(7) Uani d . 1
H H19 0.8656 1.6113 1.1537 0.065 Uiso calc R 1
C C20 0.82263(15) 1.3744(3) 1.17143(13) 0.0504(6) Uani d . 1
H H20 0.8288 1.3814 1.2190 0.060 Uiso calc R 1
C C21 0.79106(14) 1.2263(3) 1.13670(12) 0.0411(5) Uani d . 1
C C22 0.56544(15) 0.8940(3) 0.68476(12) 0.0435(6) Uani d . 1
H H22A 0.5427 0.9374 0.7231 0.065 Uiso calc R 1
H H22B 0.5526 0.9714 0.6464 0.065 Uiso calc R 1
H H22C 0.6210 0.8884 0.6967 0.065 Uiso calc R 1
C C23 0.79074(15) 1.3490(3) 0.95008(12) 0.0443(6) Uani d . 1
H H23A 0.7935 1.4653 0.9317 0.066 Uiso calc R 1
H H23B 0.7406 1.2990 0.9341 0.066 Uiso calc R 1
H H23C 0.8307 1.2772 0.9353 0.066 Uiso calc R 1
N N6 0.73798(12) 0.9303(3) 0.85503(10) 0.0464(5) Uani d . 1
C C24 0.81175(15) 0.8486(3) 0.87963(13) 0.0496(6) Uani d . 1
H H24A 0.8454 0.9324 0.9054 0.074 Uiso calc R 1
H H24B 0.8355 0.8082 0.8414 0.074 Uiso calc R 1
H H24C 0.8035 0.7507 0.9084 0.074 Uiso calc R 1
C C25 0.73741(16) 1.0654(3) 0.80313(12) 0.0473(6) Uani d . 1
H H25A 0.6864 1.1164 0.7939 0.071 Uiso calc R 1
H H25B 0.7509 1.0143 0.7619 0.071 Uiso calc R 1
H H25C 0.7746 1.1548 0.8192 0.071 Uiso calc R 1
C C26 0.67643(15) 0.8832(3) 0.88048(12) 0.0435(5) Uani d . 1
H H26 0.6305 0.9438 0.8657 0.052 Uiso calc R 1
N N1 0.61461(12) 0.5007(2) 1.02716(10) 0.0421(5) Uani d . 1
N N2 0.57614(13) 0.4608(3) 0.89063(11) 0.0507(5) Uani d . 1
H H2A 0.6020 0.5480 0.9100 0.061 Uiso calc R 1
N N3 0.56459(13) 0.6094(3) 0.78592(10) 0.0505(5) Uani d . 1
N N4 0.69110(12) 0.8018(3) 1.07152(10) 0.0460(5) Uani d . 1
H H4A 0.6788 0.7730 1.0292 0.055 Uiso calc R 1
N N5 0.74519(12) 1.0637(3) 1.03739(9) 0.0425(5) Uani d . 1
O O1 0.52798(10) 0.1901(2) 0.90622(8) 0.0469(4) Uani d . 1
O O2 0.68777(10) 0.7208(2) 1.18044(8) 0.0450(4) Uani d . 1
O O5 0.67350(10) 0.7648(2) 0.92271(8) 0.0476(4) Uani d . 1

loop_
_atom_site_aniso_label
_atom_site_aniso_U_11
_atom_site_aniso_U_22
_atom_site_aniso_U_33
_atom_site_aniso_U_12
_atom_site_aniso_U_13
_atom_site_aniso_U_23
S1 0.0637(5) 0.0474(4) 0.0632(4) -0.0106(3) 0.0080(3) -0.0176(3)
S2 0.0561(4) 0.0367(3) 0.0419(3) -0.0055(3) 0.0049(3) 0.0013(3)
C1 0.0446(15) 0.0380(14) 0.0600(15) -0.0001(12) 0.0016(11) -0.0063(11)
C2 0.0505(16) 0.0321(12) 0.0711(17) -0.0087(12) 0.0045(12) -0.0069(12)
C3 0.0640(19) 0.0438(16) 0.0624(16) -0.0099(13) 0.0158(14) 0.0139(12)
C4 0.0516(15) 0.0488(15) 0.0502(13) 0.0005(12) 0.0041(11) 0.0033(12)
C5 0.0411(14) 0.0372(13) 0.0516(13) -0.0007(11) 0.0089(10) -0.0010(10)
C6 0.0474(15) 0.0368(14) 0.0628(15) -0.0019(12) -0.0001(12) -0.0091(12)
C7 0.0472(15) 0.0413(13) 0.0558(14) -0.0027(12) 0.0037(11) -0.0172(12)
C8 0.0518(15) 0.0506(16) 0.0523(14) 0.0034(13) 0.0099(11) -0.0137(12)
C9 0.0513(17) 0.0497(17) 0.0717(18) 0.0097(14) 0.0149(13) -0.0055(15)
C10 0.0713(19) 0.0579(19) 0.0547(16) 0.0060(16) 0.0101(13) -0.0002(14)
C11 0.0531(17) 0.0589(19) 0.0731(19) 0.0076(14) 0.0168(14) -0.0088(15)
C12 0.0514(16) 0.0513(17) 0.0716(18) 0.0066(14) 0.0099(13) -0.0113(14)
C13 0.0491(15) 0.0587(18) 0.0562(15) -0.0010(13) 0.0167(12) -0.0145(13)
C14 0.0487(15) 0.0348(13) 0.0488(14) 0.0038(11) 0.0080(10) -0.0034(11)
C15 0.0484(14) 0.0334(11) 0.0419(11) 0.0022(11) 0.0129(10) -0.0004(9)
C16 0.0338(13) 0.0418(13) 0.0494(13) 0.0069(11) 0.0072(9) 0.0012(11)
C17 0.0478(15) 0.0440(14) 0.0505(14) 0.0032(12) 0.0059(11) 0.0080(11)
C18 0.0571(17) 0.0340(15) 0.082(2) -0.0032(12) 0.0206(14) 0.0116(13)
C19 0.0567(17) 0.0327(14) 0.0754(18) -0.0015(12) 0.0183(14) -0.0069(12)
C20 0.0536(16) 0.0497(16) 0.0475(13) -0.0031(13) 0.0060(11) -0.0083(12)
C21 0.0416(13) 0.0314(12) 0.0508(13) 0.0005(10) 0.0086(10) -0.0014(10)
C22 0.0477(14) 0.0366(13) 0.0472(12) 0.0058(11) 0.0104(10) 0.0040(10)
C23 0.0491(15) 0.0384(13) 0.0458(13) 0.0004(11) 0.0085(10) -0.0005(10)
N6 0.0472(13) 0.0422(12) 0.0500(11) 0.0009(10) 0.0082(9) 0.0004(9)
C24 0.0553(16) 0.0397(13) 0.0542(14) 0.0039(12) 0.0094(12) 0.0018(11)
C25 0.0572(15) 0.0413(14) 0.0433(12) 0.0010(12) 0.0068(11) 0.0030(10)
C26 0.0476(14) 0.0382(14) 0.0455(12) 0.0018(11) 0.0092(10) 0.0021(11)
N1 0.0371(11) 0.0282(10) 0.0613(12) 0.0022(8) 0.0081(9) -0.0072(9)
N2 0.0504(13) 0.0421(12) 0.0575(12) -0.0038(10) 0.0006(10) -0.0124(10)
N3 0.0565(13) 0.0449(13) 0.0508(12) -0.0012(10) 0.0096(10) -0.0119(10)
N4 0.0564(13) 0.0330(10) 0.0461(11) -0.0050(10) -0.0010(9) -0.0068(9)
N5 0.0447(11) 0.0383(11) 0.0440(10) -0.0021(9) 0.0051(8) -0.0045(8)
O1 0.0521(10) 0.0379(10) 0.0495(9) -0.0029(8) 0.0033(7) -0.0002(7)
O2 0.0496(10) 0.0387(10) 0.0467(9) -0.0009(8) 0.0066(8) -0.0003(7)
O5 0.0559(11) 0.0406(10) 0.0459(9) -0.0019(8) 0.0056(8) -0.0012(8)

loop_
_atom_type_symbol
_atom_type_description
_atom_type_scat_dispersion_real
_atom_type_scat_dispersion_imag
_atom_type_scat_source
C C 0.0033 0.0016 'International Tables Vol C Tables 4.2.6.8 and 6.1.1.4'
H H 0.0000 0.0000 'International Tables Vol C Tables 4.2.6.8 and 6.1.1.4'
N N 0.0061 0.0033 'International Tables Vol C Tables 4.2.6.8 and 6.1.1.4'
O O 0.0106 0.0060 'International Tables Vol C Tables 4.2.6.8 and 6.1.1.4'
S S 0.1246 0.1234 'International Tables Vol C Tables 4.2.6.8 and 6.1.1.4'

loop_
_geom_angle_atom_site_label_1
_geom_angle_atom_site_label_2
_geom_angle_atom_site_label_3
_geom_angle
C13 S1 C7 88.16(14)
C15 S2 C21 88.21(11)
N1 C1 C2 123.2(3)
N1 C1 C6 116.9(2)
C2 C1 C6 119.8(2)
C3 C2 C1 118.7(3)
C3 C2 H2 120.7
C1 C2 H2 120.7
C2 C3 C4 119.3(2)
C2 C3 H3 120.4
C4 C3 H3 120.4
C3 C4 C5 118.4(2)
C3 C4 H4 120.8
C5 C4 H4 120.8
N1 C5 C4 122.9(2)
N1 C5 C14 119.5(2)
C4 C5 C14 117.6(2)
O1 C6 N2 121.1(2)
O1 C6 C1 121.9(2)
N2 C6 C1 116.9(2)
N3 C7 N2 121.2(2)
N3 C7 S1 117.1(2)
N2 C7 S1 121.6(2)
N3 C8 C13 114.8(3)
N3 C8 C9 124.5(3)
C13 C8 C9 120.7(3)
C10 C9 C8 116.7(3)
C10 C9 C22 123.5(3)
C8 C9 C22 119.8(2)
C9 C10 C11 123.2(3)
C9 C10 H10 118.4
C11 C10 H10 118.4
C10 C11 C12 120.7(3)
C10 C11 H11 119.7
C12 C11 H11 119.7
C13 C12 C11 117.3(3)
C13 C12 H12 121.3
C11 C12 H12 121.3
C12 C13 C8 121.4(3)
C12 C13 S1 128.3(2)
C8 C13 S1 110.3(2)
O2 C14 N4 121.6(2)
O2 C14 C5 122.7(2)
N4 C14 C5 115.7(2)
N5 C15 N4 120.3(2)
N5 C15 S2 117.35(19)
N4 C15 S2 122.30(17)
C17 C16 C21 121.5(2)
C17 C16 N5 124.0(2)
C21 C16 N5 114.6(2)
C18 C17 C16 116.3(2)
C18 C17 C23 122.4(2)
C16 C17 C23 121.3(2)
C17 C18 C19 122.3(2)
C17 C18 H18 118.8
C19 C18 H18 118.8
C20 C19 C18 121.9(3)
C20 C19 H19 119.1
C18 C19 H19 119.1
C19 C20 C21 116.8(2)
C19 C20 H20 121.6
C21 C20 H20 121.6
C20 C21 C16 121.1(2)
C20 C21 S2 128.68(19)
C16 C21 S2 110.18(18)
C9 C22 H22A 109.5
C9 C22 H22B 109.5
H22A C22 H22B 109.5
C9 C22 H22C 109.5
H22A C22 H22C 109.5
H22B C22 H22C 109.5
C17 C23 H23A 109.5
C17 C23 H23B 109.5
H23A C23 H23B 109.5
C17 C23 H23C 109.5
H23A C23 H23C 109.5
H23B C23 H23C 109.5
C26 N6 C24 119.4(2)
C26 N6 C25 123.2(2)
C24 N6 C25 117.4(2)
N6 C24 H24A 109.5
N6 C24 H24B 109.5
H24A C24 H24B 109.5
N6 C24 H24C 109.5
H24A C24 H24C 109.5
H24B C24 H24C 109.5
N6 C25 H25A 109.5
N6 C25 H25B 109.5
H25A C25 H25B 109.5
N6 C25 H25C 109.5
H25A C25 H25C 109.5
H25B C25 H25C 109.5
O5 C26 N6 125.5(2)
O5 C26 H26 117.2
N6 C26 H26 117.2
C5 N1 C1 117.5(2)
C6 N2 C7 124.7(2)
C6 N2 H2A 117.6
C7 N2 H2A 117.6
C7 N3 C8 109.7(2)
C14 N4 C15 123.7(2)
C14 N4 H4A 118.1
C15 N4 H4A 118.1
C15 N5 C16 109.64(19)

loop_
_geom_bond_atom_site_label_1
_geom_bond_atom_site_label_2
_geom_bond_distance
S1 C13 1.724(3)
S1 C7 1.743(3)
S2 C15 1.741(2)
S2 C21 1.741(2)
C1 N1 1.338(3)
C1 C2 1.396(4)
C1 C6 1.477(4)
C2 C3 1.355(4)
C2 H2 0.93
C3 C4 1.388(4)
C3 H3 0.93
C4 C5 1.398(4)
C4 H4 0.93
C5 N1 1.325(3)
C5 C14 1.484(3)
C6 O1 1.238(3)
C6 N2 1.358(3)
C7 N3 1.297(3)
C7 N2 1.388(3)
C8 N3 1.387(3)
C8 C13 1.402(4)
C8 C9 1.413(4)
C9 C10 1.360(4)
C9 C22 1.497(4)
C10 C11 1.392(4)
C10 H10 0.93
C11 C12 1.393(4)
C11 H11 0.93
C12 C13 1.386(4)
C12 H12 0.93
C14 O2 1.206(3)
C14 N4 1.365(3)
C15 N5 1.300(3)
C15 N4 1.400(3)
C16 C17 1.393(3)
C16 C21 1.399(3)
C16 N5 1.404(3)
C17 C18 1.378(4)
C17 C23 1.484(3)
C18 C19 1.379(4)
C18 H18 0.93
C19 C20 1.377(4)
C19 H19 0.93
C20 C21 1.391(3)
C20 H20 0.93
C22 H22A 0.96
C22 H22B 0.96
C22 H22C 0.96
C23 H23A 0.96
C23 H23B 0.96
C23 H23C 0.96
N6 C26 1.294(3)
N6 C24 1.443(3)
N6 C25 1.450(3)
C24 H24A 0.96
C24 H24B 0.96
C24 H24C 0.96
C25 H25A 0.96
C25 H25B 0.96
C25 H25C 0.96
C26 O5 1.234(3)
C26 H26 0.93
N2 H2A 0.86
N4 H4A 0.86

loop_
_geom_hbond_atom_site_label_D
_geom_hbond_atom_site_label_H
_geom_hbond_atom_site_label_A
_geom_hbond_site_symmetry_A
_geom_hbond_distance_DH
_geom_hbond_distance_HA
_geom_hbond_distance_DA
_geom_hbond_angle_DHA
N2 H2A N1 . 0.86 2.32 2.699(3) 107
N4 H4A N1 . 0.86 2.35 2.730(3) 107
N2 H2A O5 . 0.86 2.06 2.882(3) 160
N4 H4A O5 . 0.86 2.09 2.922(3) 162
C20 H20 O2 2_657 0.93 2.38 3.178(3) 143
C12 H12 Cg1 4_575 0.93 2.62 3.318(3) 133

loop_
_geom_torsion_atom_site_label_1
_geom_torsion_atom_site_label_2
_geom_torsion_atom_site_label_3
_geom_torsion_atom_site_label_4
_geom_torsion
N1 C1 C2 C3 0.8(4)
C6 C1 C2 C3 -179.8(2)
C1 C2 C3 C4 -0.4(4)
C2 C3 C4 C5 0.2(4)
C3 C4 C5 N1 -0.4(4)
C3 C4 C5 C14 -179.5(2)
N1 C1 C6 O1 177.8(2)
C2 C1 C6 O1 -1.7(4)
N1 C1 C6 N2 -2.9(4)
C2 C1 C6 N2 177.7(2)
C13 S1 C7 N3 0.7(2)
C13 S1 C7 N2 178.3(2)
N3 C8 C9 C10 -178.3(3)
C13 C8 C9 C10 -1.0(4)
N3 C8 C9 C22 0.7(4)
C13 C8 C9 C22 178.0(2)
C8 C9 C10 C11 -0.5(4)
C22 C9 C10 C11 -179.5(3)
C9 C10 C11 C12 1.0(5)
C10 C11 C12 C13 0.0(4)
C11 C12 C13 C8 -1.5(4)
C11 C12 C13 S1 176.8(2)
N3 C8 C13 C12 179.6(2)
C9 C8 C13 C12 2.0(4)
N3 C8 C13 S1 1.0(3)
C9 C8 C13 S1 -176.6(2)
C7 S1 C13 C12 -179.3(3)
C7 S1 C13 C8 -0.9(2)
N1 C5 C14 O2 178.1(2)
C4 C5 C14 O2 -2.8(4)
N1 C5 C14 N4 -2.6(3)
C4 C5 C14 N4 176.5(2)
C21 S2 C15 N5 2.2(2)
C21 S2 C15 N4 -177.4(2)
C21 C16 C17 C18 -0.1(4)
N5 C16 C17 C18 179.6(2)
C21 C16 C17 C23 179.8(2)
N5 C16 C17 C23 -0.5(4)
C16 C17 C18 C19 -1.7(4)
C23 C17 C18 C19 178.4(3)
C17 C18 C19 C20 1.8(4)
C18 C19 C20 C21 0.0(4)
C19 C20 C21 C16 -1.8(4)
C19 C20 C21 S2 -179.4(2)
C17 C16 C21 C20 1.9(4)
N5 C16 C21 C20 -177.9(2)
C17 C16 C21 S2 179.9(2)
N5 C16 C21 S2 0.2(3)
C15 S2 C21 C20 176.7(3)
C15 S2 C21 C16 -1.17(19)
C24 N6 C26 O5 -4.1(4)
C25 N6 C26 O5 177.1(2)
C4 C5 N1 C1 0.8(4)
C14 C5 N1 C1 179.9(2)
C2 C1 N1 C5 -1.0(4)
C6 C1 N1 C5 179.6(2)
O1 C6 N2 C7 6.3(4)
C1 C6 N2 C7 -173.1(2)
N3 C7 N2 C6 171.4(3)
S1 C7 N2 C6 -6.2(4)
N2 C7 N3 C8 -177.9(2)
S1 C7 N3 C8 -0.2(3)
C13 C8 N3 C7 -0.5(3)
C9 C8 N3 C7 177.0(3)
O2 C14 N4 C15 -0.3(4)
C5 C14 N4 C15 -179.6(2)
N5 C15 N4 C14 -179.5(2)
S2 C15 N4 C14 0.1(3)
N4 C15 N5 C16 177.1(2)
S2 C15 N5 C16 -2.4(3)
C17 C16 N5 C15 -178.4(2)
C21 C16 N5 C15 1.4(3)

loop_
_cod_related_entry_id
_cod_related_entry_database
_cod_related_entry_code
1 ChemSpider 21125073
